data_2233115
loop_
_publ_author_name
'Yuan, Jianchao'
'Miao, Chengping'
'Xu, Weibing'
'Yuan, Bingnian'

_publ_section_title
;
 (<i>Z</i>)-<i>N</i>-[(<i>Z</i>)-3-(2,4-Dimethylphenylimino)butan-2-ylidene]-2,4-dimethylaniline
;
_journal_coeditor_code CV5204
_journal_issue 1
_journal_name_full 'Acta Crystallographica Section E'
_journal_page_first o164
_journal_paper_doi 10.1107/S1600536811053244
_journal_volume 68
_journal_year 2012
_chemical_formula_iupac 'C20 H24 N2'
_chemical_formula_moiety 'C20 H24 N2'
_chemical_formula_sum 'C20 H24 N2'
_chemical_formula_weight 292.41
_chemical_name_systematic
;
(<i>Z</i>)-<i>N</i>-[(<i>Z</i>)-3-(2,4-Dimethylphenylimino)butan-2-ylidene]-
2,4-dimethylaniline
;
_space_group_IT_number 61
_symmetry_cell_setting orthorhombic
_symmetry_space_group_name_Hall '-P 2ac 2ab'
_symmetry_space_group_name_H-M 'P b c a'
_atom_sites_solution_hydrogens geom
_atom_sites_solution_primary direct
_atom_sites_solution_secondary difmap
_audit_creation_method SHELXL-97
_cell_angle_alpha 90.00
_cell_angle_beta 90.00
_cell_angle_gamma 90.00
_cell_formula_units_Z 4
_cell_length_a 13.500(10)
_cell_length_b 7.571(6)
_cell_length_c 16.738(12)
_cell_measurement_reflns_used 1144
_cell_measurement_temperature 296(2)
_cell_measurement_theta_max 23.17
_cell_measurement_theta_min 2.86
_cell_volume 1711(2)
_computing_cell_refinement 'SAINT (Bruker, 2008)'
_computing_data_collection 'APEX2 (Bruker, 2008)'
_computing_data_reduction 'SAINT (Bruker, 2008)'
_computing_molecular_graphics 'SHELXTL (Sheldrick, 2008)'
_computing_publication_material 'SHELXTL (Sheldrick, 2008)'
_computing_structure_refinement 'SHELXL97 (Sheldrick, 2008)'
_computing_structure_solution 'SHELXS97 (Sheldrick, 2008)'
_diffrn_ambient_temperature 296(2)
_diffrn_measured_fraction_theta_full 0.997
_diffrn_measured_fraction_theta_max 0.997
_diffrn_measurement_device_type 'Bruker APEXII CCD'
_diffrn_measurement_method '\f and \w scans'
_diffrn_radiation_monochromator graphite
_diffrn_radiation_source 'fine-focus sealed tube'
_diffrn_radiation_type MoK\a
_diffrn_radiation_wavelength 0.71073
_diffrn_reflns_av_R_equivalents 0.0310
_diffrn_reflns_av_sigmaI/netI 0.0318
_diffrn_reflns_limit_h_max 16
_diffrn_reflns_limit_h_min -8
_diffrn_reflns_limit_k_max 9
_diffrn_reflns_limit_k_min -6
_diffrn_reflns_limit_l_max 20
_diffrn_reflns_limit_l_min -16
_diffrn_reflns_number 5143
_diffrn_reflns_theta_full 25.50
_diffrn_reflns_theta_max 25.50
_diffrn_reflns_theta_min 2.43
_exptl_absorpt_coefficient_mu 0.066
_exptl_absorpt_correction_T_max 0.9908
_exptl_absorpt_correction_T_min 0.9849
_exptl_absorpt_correction_type multi-scan
_exptl_absorpt_process_details '(SADABS; Bruker, 2008)'
_exptl_crystal_colour yellow
_exptl_crystal_density_diffrn 1.135
_exptl_crystal_density_method 'not measured'
_exptl_crystal_description block
_exptl_crystal_F_000 632
_exptl_crystal_size_max 0.23
_exptl_crystal_size_mid 0.20
_exptl_crystal_size_min 0.14
_refine_diff_density_max 0.213
_refine_diff_density_min -0.146
_refine_ls_extinction_coef 0.009(4)
_refine_ls_extinction_expression Fc^*^=kFc[1+0.001xFc^2^\l^3^/sin(2\q)]^-1/4^
_refine_ls_extinction_method 'SHELXL97 (Sheldrick, 2008)'
_refine_ls_goodness_of_fit_ref 1.045
_refine_ls_hydrogen_treatment constr
_refine_ls_matrix_type full
_refine_ls_number_parameters 104
_refine_ls_number_reflns 1592
_refine_ls_number_restraints 0
_refine_ls_restrained_S_all 1.045
_refine_ls_R_factor_all 0.0820
_refine_ls_R_factor_gt 0.0516
_refine_ls_shift/su_max 0.000
_refine_ls_shift/su_mean 0.000
_refine_ls_structure_factor_coef Fsqd
_refine_ls_weighting_details 'calc w=1/[\s^2^(Fo^2^)+(0.0962P)^2^+0.2091P] where P=(Fo^2^+2Fc^2^)/3'
_refine_ls_weighting_scheme calc
_refine_ls_wR_factor_gt 0.1536
_refine_ls_wR_factor_ref 0.1746
_reflns_number_gt 1043
_reflns_number_total 1592
_reflns_threshold_expression I>2sigma(I)
_cod_data_source_file cv5204.cif
_cod_data_source_block I
_cod_database_code 2233115
_cod_database_fobs_code 2233115

loop_
_symmetry_equiv_pos_as_xyz
'x, y, z'
'-x+1/2, -y, z+1/2'
'-x, y+1/2, -z+1/2'
'x+1/2, -y+1/2, -z'
'-x, -y, -z'
'x-1/2, y, -z-1/2'
'x, -y-1/2, z-1/2'
'-x-1/2, y-1/2, z'

loop_
_atom_site_type_symbol
_atom_site_label
_atom_site_fract_x
_atom_site_fract_y
_atom_site_fract_z
_atom_site_U_iso_or_equiv
_atom_site_adp_type
_atom_site_calc_flag
_atom_site_refinement_flags
_atom_site_occupancy
_atom_site_symmetry_multiplicity
C C1 0.60082(15) 0.9674(3) 0.65918(13) 0.0471(6) Uani d . 1 1
C C2 0.69975(15) 0.9165(3) 0.66744(13) 0.0464(6) Uani d . 1 1
C C3 0.72926(16) 0.8473(3) 0.74028(13) 0.0528(6) Uani d . 1 1
H H3 0.7946 0.8104 0.7460 0.063 Uiso calc R 1 1
C C4 0.66613(18) 0.8305(3) 0.80502(13) 0.0548(6) Uani d . 1 1
C C5 0.56961(18) 0.8859(3) 0.79551(14) 0.0596(7) Uani d . 1 1
H H5 0.5257 0.8782 0.8382 0.072 Uiso calc R 1 1
C C6 0.53728(17) 0.9527(3) 0.72328(15) 0.0579(7) Uani d . 1 1
H H6 0.4717 0.9882 0.7178 0.070 Uiso calc R 1 1
C C7 0.77174(18) 0.9360(3) 0.59996(15) 0.0669(8) Uani d . 1 1
H H7A 0.7403 0.9026 0.5508 0.100 Uiso calc R 1 1
H H7B 0.8280 0.8612 0.6092 0.100 Uiso calc R 1 1
H H7C 0.7931 1.0567 0.5966 0.100 Uiso calc R 1 1
C C8 0.7013(2) 0.7515(4) 0.88279(14) 0.0795(9) Uani d . 1 1
H H8A 0.7642 0.6951 0.8747 0.119 Uiso calc R 1 1
H H8B 0.6540 0.6659 0.9011 0.119 Uiso calc R 1 1
H H8C 0.7081 0.8432 0.9220 0.119 Uiso calc R 1 1
C C9 0.51658(15) 0.9537(3) 0.53705(12) 0.0467(6) Uani d . 1 1
C C10 0.48786(19) 0.7641(3) 0.54753(15) 0.0662(7) Uani d . 1 1
H H10A 0.5191 0.7177 0.5946 0.099 Uiso calc R 1 1
H H10B 0.5088 0.6976 0.5017 0.099 Uiso calc R 1 1
H H10C 0.4172 0.7555 0.5530 0.099 Uiso calc R 1 1
N N1 0.56812(12) 1.0428(2) 0.58600(11) 0.0516(6) Uani d . 1 1

loop_
_atom_site_aniso_label
_atom_site_aniso_U_11
_atom_site_aniso_U_22
_atom_site_aniso_U_33
_atom_site_aniso_U_12
_atom_site_aniso_U_13
_atom_site_aniso_U_23
C1 0.0501(13) 0.0426(12) 0.0487(13) -0.0029(9) -0.0084(10) 0.0010(10)
C2 0.0488(13) 0.0429(12) 0.0476(13) 0.0017(9) -0.0048(9) -0.0027(10)
C3 0.0475(12) 0.0526(13) 0.0583(14) 0.0050(10) -0.0116(10) 0.0000(11)
C4 0.0658(15) 0.0504(14) 0.0483(14) -0.0026(12) -0.0108(11) 0.0014(11)
C5 0.0630(15) 0.0636(16) 0.0523(14) 0.0035(12) 0.0046(11) 0.0049(12)
C6 0.0482(12) 0.0610(16) 0.0646(15) 0.0054(11) -0.0008(11) 0.0083(12)
C7 0.0624(15) 0.0685(17) 0.0697(16) 0.0067(12) 0.0087(12) 0.0054(13)
C8 0.0911(19) 0.089(2) 0.0584(16) -0.0039(15) -0.0191(14) 0.0118(15)
C9 0.0401(11) 0.0499(14) 0.0501(13) 0.0004(9) -0.0031(9) 0.0045(10)
C10 0.0783(17) 0.0551(15) 0.0652(16) -0.0118(12) -0.0161(12) 0.0118(12)
N1 0.0503(11) 0.0505(11) 0.0540(12) -0.0017(8) -0.0086(9) 0.0083(9)

loop_
_atom_type_symbol
_atom_type_description
_atom_type_scat_dispersion_real
_atom_type_scat_dispersion_imag
_atom_type_scat_source
C C 0.0033 0.0016 'International Tables Vol C Tables 4.2.6.8 and 6.1.1.4'
H H 0.0000 0.0000 'International Tables Vol C Tables 4.2.6.8 and 6.1.1.4'
N N 0.0061 0.0033 'International Tables Vol C Tables 4.2.6.8 and 6.1.1.4'

loop_
_geom_angle_atom_site_label_1
_geom_angle_atom_site_label_2
_geom_angle_atom_site_label_3
_geom_angle_site_symmetry_1
_geom_angle_site_symmetry_3
_geom_angle
C6 C1 C2 . . 119.7(2)
C6 C1 N1 . . 120.67(19)
C2 C1 N1 . . 119.5(2)
C3 C2 C1 . . 117.8(2)
C3 C2 C7 . . 121.0(2)
C1 C2 C7 . . 121.2(2)
C4 C3 C2 . . 123.1(2)
C4 C3 H3 . . 118.4
C2 C3 H3 . . 118.4
C5 C4 C3 . . 117.6(2)
C5 C4 C8 . . 121.2(2)
C3 C4 C8 . . 121.2(2)
C4 C5 C6 . . 120.7(2)
C4 C5 H5 . . 119.6
C6 C5 H5 . . 119.6
C1 C6 C5 . . 121.0(2)
C1 C6 H6 . . 119.5
C5 C6 H6 . . 119.5
C2 C7 H7A . . 109.5
C2 C7 H7B . . 109.5
H7A C7 H7B . . 109.5
C2 C7 H7C . . 109.5
H7A C7 H7C . . 109.5
H7B C7 H7C . . 109.5
C4 C8 H8A . . 109.5
C4 C8 H8B . . 109.5
H8A C8 H8B . . 109.5
C4 C8 H8C . . 109.5
H8A C8 H8C . . 109.5
H8B C8 H8C . . 109.5
N1 C9 C9 . 5_676 116.8(2)
N1 C9 C10 . . 125.18(19)
C9 C9 C10 5_676 . 118.0(2)
C9 C10 H10A . . 109.5
C9 C10 H10B . . 109.5
H10A C10 H10B . . 109.5
C9 C10 H10C . . 109.5
H10A C10 H10C . . 109.5
H10B C10 H10C . . 109.5
C9 N1 C1 . . 120.87(19)

loop_
_geom_bond_atom_site_label_1
_geom_bond_atom_site_label_2
_geom_bond_site_symmetry_2
_geom_bond_distance
C1 C6 . 1.378(3)
C1 C2 . 1.397(3)
C1 N1 . 1.421(3)
C2 C3 . 1.385(3)
C2 C7 . 1.497(3)
C3 C4 . 1.384(3)
C3 H3 . 0.9300
C4 C5 . 1.378(3)
C4 C8 . 1.509(3)
C5 C6 . 1.381(3)
C5 H5 . 0.9300
C6 H6 . 0.9300
C7 H7A . 0.9600
C7 H7B . 0.9600
C7 H7C . 0.9600
C8 H8A . 0.9600
C8 H8B . 0.9600
C8 H8C . 0.9600
C9 N1 . 1.269(3)
C9 C9 5_676 1.494(4)
C9 C10 . 1.497(3)
C10 H10A . 0.9600
C10 H10B . 0.9600
C10 H10C . 0.9600

loop_
_geom_torsion_atom_site_label_1
_geom_torsion_atom_site_label_2
_geom_torsion_atom_site_label_3
_geom_torsion_atom_site_label_4
_geom_torsion_site_symmetry_1
_geom_torsion
C6 C1 C2 C3 . 1.9(3)
N1 C1 C2 C3 . 178.55(19)
C6 C1 C2 C7 . -178.0(2)
N1 C1 C2 C7 . -1.4(3)
C1 C2 C3 C4 . -1.5(3)
C7 C2 C3 C4 . 178.4(2)
C2 C3 C4 C5 . 0.0(3)
C2 C3 C4 C8 . 179.0(2)
C3 C4 C5 C6 . 1.1(4)
C8 C4 C5 C6 . -177.9(2)
C2 C1 C6 C5 . -0.9(4)
N1 C1 C6 C5 . -177.5(2)
C4 C5 C6 C1 . -0.7(4)
C9 C9 N1 C1 5_676 178.3(2)
C10 C9 N1 C1 . -2.4(3)
C6 C1 N1 C9 . -78.8(3)
C2 C1 N1 C9 . 104.6(2)
